data_4078290
loop_
_publ_author_name
'Juli\'a-Hern\'andez, Francisco'
'Arcas, Aurelia'
'Bautista, Delia'
'Vicente, Jos\'e'

_publ_section_title
;
 Synthesis and Hydrolysis of Cationic Palladium(II) 2,6-Diacetylpyridine
 Dimethyl Ketal Complexes. Cyclopalladation of 2,6-Diacetylpyridine.
 Palladium-Catalyzed Synthesis of a 1,5-Benzodiazepine&#x2020;
;
_journal_issue 9
_journal_name_full Organometallics
_journal_page_first 3736
_journal_paper_doi 10.1021/om300217k
_journal_volume 31
_journal_year 2012
_chemical_formula_sum 'C20 H23 Cl N2 O7 Pd'
_chemical_formula_weight 545.25
_chemical_name_systematic
; 
 ? 
;
_space_group_IT_number 2
_symmetry_cell_setting triclinic
_symmetry_space_group_name_Hall '-P 1'
_symmetry_space_group_name_H-M 'P -1'
_atom_sites_solution_hydrogens geom
_atom_sites_solution_primary direct
_atom_sites_solution_secondary difmap
_audit_creation_method SHELXL-97
_cell_angle_alpha 82.108(2)
_cell_angle_beta 78.096(2)
_cell_angle_gamma 78.395(2)
_cell_formula_units_Z 2
_cell_length_a 8.6119(6)
_cell_length_b 8.7766(6)
_cell_length_c 14.8426(12)
_cell_measurement_reflns_used 8101
_cell_measurement_temperature 100(2)
_cell_measurement_theta_max 28.16
_cell_measurement_theta_min 2.38
_cell_volume 1069.90(14)
_computing_cell_refinement 'Bruker SAINT'
_computing_data_collection 'Bruker SMART'
_computing_data_reduction 'Bruker SAINT'
_computing_molecular_graphics 'Bruker SHELXTL'
_computing_publication_material 'Bruker SHELXTL'
_computing_structure_refinement 'SHELXL-97 (Sheldrick, 1997)'
_computing_structure_solution 'SHELXS-97 (Sheldrick, 1990)'
_diffrn_ambient_temperature 100(2)
_diffrn_detector_area_resol_mean 8.26
_diffrn_measured_fraction_theta_full 0.993
_diffrn_measured_fraction_theta_max 0.912
_diffrn_measurement_device_type 'Bruker SMART APEX CCD'
_diffrn_measurement_method \w-scan
_diffrn_radiation_monochromator graphite
_diffrn_radiation_source 'fine-focus sealed tube'
_diffrn_radiation_type MoK\a
_diffrn_radiation_wavelength 0.71073
_diffrn_reflns_av_R_equivalents 0.0191
_diffrn_reflns_av_sigmaI/netI 0.0241
_diffrn_reflns_limit_h_max 11
_diffrn_reflns_limit_h_min -11
_diffrn_reflns_limit_k_max 11
_diffrn_reflns_limit_k_min -11
_diffrn_reflns_limit_l_max 19
_diffrn_reflns_limit_l_min -19
_diffrn_reflns_number 12439
_diffrn_reflns_theta_full 26.00
_diffrn_reflns_theta_max 28.16
_diffrn_reflns_theta_min 2.38
_exptl_absorpt_coefficient_mu 1.037
_exptl_absorpt_correction_T_max 0.9309
_exptl_absorpt_correction_T_min 0.7754
_exptl_absorpt_correction_type multi-scan
_exptl_absorpt_process_details SADABS
_exptl_crystal_colour colourless
_exptl_crystal_density_diffrn 1.693
_exptl_crystal_density_method 'not measured'
_exptl_crystal_description lath
_exptl_crystal_F_000 552
_exptl_crystal_size_max 0.27
_exptl_crystal_size_mid 0.14
_exptl_crystal_size_min 0.07
_refine_diff_density_max 0.962
_refine_diff_density_min -0.346
_refine_diff_density_rms 0.079
_refine_ls_extinction_method none
_refine_ls_goodness_of_fit_ref 1.058
_refine_ls_hydrogen_treatment 'rigid methyls, others riding'
_refine_ls_matrix_type full
_refine_ls_number_parameters 285
_refine_ls_number_reflns 4803
_refine_ls_number_restraints 0
_refine_ls_restrained_S_all 1.058
_refine_ls_R_factor_all 0.0270
_refine_ls_R_factor_gt 0.0253
_refine_ls_shift/su_max 0.001
_refine_ls_shift/su_mean 0.000
_refine_ls_structure_factor_coef Fsqd
_refine_ls_weighting_details 'calc w=1/[\s^2^(Fo^2^)+(0.0310P)^2^+0.8601P] where P=(Fo^2^+2Fc^2^)/3'
_refine_ls_weighting_scheme calc
_refine_ls_wR_factor_gt 0.0614
_refine_ls_wR_factor_ref 0.0624
_reflns_number_gt 4553
_reflns_number_total 4803
_reflns_threshold_expression >2sigma(I)
_cod_data_source_file om300217k_si_002.cif
_cod_data_source_block fjd211s
_cod_database_code 4078290

loop_
_symmetry_equiv_pos_as_xyz
'x, y, z'
'-x, -y, -z'

loop_
_atom_site_label
_atom_site_type_symbol
_atom_site_fract_x
_atom_site_fract_y
_atom_site_fract_z
_atom_site_U_iso_or_equiv
_atom_site_adp_type
_atom_site_occupancy
_atom_site_symmetry_multiplicity
_atom_site_calc_flag
_atom_site_refinement_flags
Pd1 Pd 0.670461(17) 0.470102(17) 0.317791(10) 0.01364(6) Uani 1 1 d .
O1 O 0.53340(17) 0.52903(17) 0.20396(10) 0.0186(3) Uani 1 1 d .
N1 N 0.80393(19) 0.59724(19) 0.22261(11) 0.0147(3) Uani 1 1 d .
C1 C 0.8529(2) 0.4513(2) 0.38696(15) 0.0195(4) Uani 1 1 d .
H1A H 0.8095 0.4719 0.4521 0.023 Uiso 1 1 calc R
H1B H 0.9172 0.3442 0.3864 0.023 Uiso 1 1 calc R
C2 C 0.9584(2) 0.5692(2) 0.34016(14) 0.0173(4) Uani 1 1 d .
O2 O 1.06359(18) 0.59921(19) 0.37435(11) 0.0243(3) Uani 1 1 d .
C3 C 0.9285(2) 0.6425(2) 0.24670(14) 0.0158(4) Uani 1 1 d .
C4 C 1.0153(2) 0.7441(2) 0.18824(15) 0.0199(4) Uani 1 1 d .
H4 H 1.1009 0.7785 0.2065 0.024 Uiso 1 1 calc R
C5 C 0.9746(3) 0.7951(3) 0.10205(15) 0.0216(4) Uani 1 1 d .
H5 H 1.0327 0.8652 0.0604 0.026 Uiso 1 1 calc R
C6 C 0.8489(3) 0.7437(3) 0.07664(15) 0.0211(4) Uani 1 1 d .
H6 H 0.8217 0.7761 0.0173 0.025 Uiso 1 1 calc R
C7 C 0.7641(2) 0.6440(2) 0.13955(14) 0.0171(4) Uani 1 1 d .
C8 C 0.6349(3) 0.5685(3) 0.11539(14) 0.0207(4) Uani 1 1 d .
C9 C 0.7164(3) 0.4235(3) 0.06490(16) 0.0249(5) Uani 1 1 d .
H9A H 0.6338 0.3751 0.0490 0.037 Uiso 1 1 calc R
H9B H 0.7784 0.3484 0.1053 0.037 Uiso 1 1 calc R
H9C H 0.7889 0.4545 0.0082 0.037 Uiso 1 1 calc R
C10 C 0.4607(3) 0.8109(3) 0.09023(17) 0.0257(5) Uani 1 1 d .
H10A H 0.4028 0.7914 0.1537 0.039 Uiso 1 1 calc R
H10B H 0.3836 0.8621 0.0505 0.039 Uiso 1 1 calc R
H10C H 0.5386 0.8788 0.0895 0.039 Uiso 1 1 calc R
O3 O 0.54378(19) 0.66641(18) 0.05689(11) 0.0239(3) Uani 1 1 d .
C11 C 0.4048(3) 0.4476(3) 0.19765(16) 0.0247(5) Uani 1 1 d .
H11A H 0.3566 0.4941 0.1437 0.037 Uiso 1 1 calc R
H11B H 0.3220 0.4570 0.2538 0.037 Uiso 1 1 calc R
H11C H 0.4493 0.3369 0.1912 0.037 Uiso 1 1 calc R
C21 C 0.5538(2) 0.3486(2) 0.41844(14) 0.0174(4) Uani 1 1 d .
N2 N 0.4904(2) 0.2741(2) 0.47961(12) 0.0173(3) Uani 1 1 d .
C22 C 0.4257(2) 0.1769(2) 0.55548(14) 0.0161(4) Uani 1 1 d .
C23 C 0.5145(2) 0.1281(2) 0.62642(14) 0.0181(4) Uani 1 1 d .
C24 C 0.4504(3) 0.0288(2) 0.69980(15) 0.0217(4) Uani 1 1 d .
H24 H 0.5073 -0.0085 0.7492 0.026 Uiso 1 1 calc R
C25 C 0.3042(3) -0.0164(3) 0.70157(15) 0.0235(5) Uani 1 1 d .
H25 H 0.2618 -0.0835 0.7525 0.028 Uiso 1 1 calc R
C26 C 0.2195(3) 0.0349(2) 0.63020(16) 0.0214(4) Uani 1 1 d .
H26 H 0.1196 0.0026 0.6329 0.026 Uiso 1 1 calc R
C27 C 0.2782(2) 0.1331(2) 0.55451(14) 0.0175(4) Uani 1 1 d .
C28 C 0.6716(3) 0.1812(3) 0.62289(17) 0.0246(5) Uani 1 1 d .
H28A H 0.6504 0.2924 0.6323 0.037 Uiso 1 1 calc R
H28B H 0.7407 0.1654 0.5624 0.037 Uiso 1 1 calc R
H28C H 0.7259 0.1204 0.6716 0.037 Uiso 1 1 calc R
C29 C 0.1905(3) 0.1902(3) 0.47522(16) 0.0234(4) Uani 1 1 d .
H29A H 0.0920 0.1455 0.4857 0.035 Uiso 1 1 calc R
H29B H 0.2602 0.1578 0.4175 0.035 Uiso 1 1 calc R
H29C H 0.1622 0.3045 0.4707 0.035 Uiso 1 1 calc R
Cl1 Cl 0.12569(6) 0.18729(6) 0.18043(3) 0.01738(10) Uani 1 1 d .
O4 O 0.1026(2) 0.1455(3) 0.27867(12) 0.0443(5) Uani 1 1 d .
O5 O 0.0160(2) 0.1224(2) 0.14221(13) 0.0343(4) Uani 1 1 d .
O6 O 0.0960(2) 0.35336(18) 0.16031(14) 0.0341(4) Uani 1 1 d .
O7 O 0.2888(2) 0.1259(2) 0.13891(12) 0.0331(4) Uani 1 1 d .

loop_
_atom_site_aniso_label
_atom_site_aniso_U_11
_atom_site_aniso_U_22
_atom_site_aniso_U_33
_atom_site_aniso_U_23
_atom_site_aniso_U_13
_atom_site_aniso_U_12
Pd1 0.01246(8) 0.01614(8) 0.01297(8) -0.00081(6) -0.00310(5) -0.00376(6)
O1 0.0153(7) 0.0259(8) 0.0176(7) 0.0009(6) -0.0061(6) -0.0098(6)
N1 0.0137(8) 0.0159(8) 0.0148(8) -0.0035(6) -0.0027(6) -0.0021(6)
C1 0.0197(10) 0.0216(10) 0.0191(10) 0.0000(8) -0.0084(8) -0.0045(8)
C2 0.0140(9) 0.0184(10) 0.0199(10) -0.0059(8) -0.0041(8) -0.0002(7)
O2 0.0187(7) 0.0332(9) 0.0256(8) -0.0035(7) -0.0106(6) -0.0080(6)
C3 0.0136(9) 0.0174(9) 0.0174(10) -0.0067(8) -0.0030(7) -0.0019(7)
C4 0.0154(9) 0.0222(10) 0.0241(11) -0.0064(8) -0.0029(8) -0.0058(8)
C5 0.0206(10) 0.0242(11) 0.0203(10) -0.0030(9) 0.0002(8) -0.0085(8)
C6 0.0230(10) 0.0263(11) 0.0153(10) -0.0012(8) -0.0032(8) -0.0086(9)
C7 0.0162(9) 0.0211(10) 0.0152(9) -0.0044(8) -0.0031(8) -0.0043(8)
C8 0.0217(10) 0.0274(11) 0.0161(10) 0.0006(8) -0.0061(8) -0.0104(9)
C9 0.0254(11) 0.0259(11) 0.0274(12) -0.0060(9) -0.0105(9) -0.0060(9)
C10 0.0221(11) 0.0262(11) 0.0300(12) -0.0048(9) -0.0082(9) -0.0019(9)
O3 0.0258(8) 0.0262(8) 0.0218(8) -0.0007(6) -0.0101(6) -0.0051(6)
C11 0.0190(10) 0.0316(12) 0.0287(12) 0.0013(9) -0.0094(9) -0.0148(9)
C21 0.0164(9) 0.0197(10) 0.0170(10) -0.0025(8) -0.0057(8) -0.0024(8)
N2 0.0175(8) 0.0172(8) 0.0173(8) -0.0029(7) -0.0039(7) -0.0018(7)
C22 0.0178(9) 0.0150(9) 0.0146(9) -0.0015(7) -0.0008(7) -0.0030(7)
C23 0.0180(10) 0.0162(9) 0.0203(10) -0.0037(8) -0.0049(8) -0.0005(8)
C24 0.0278(11) 0.0179(10) 0.0179(10) -0.0011(8) -0.0057(8) 0.0003(8)
C25 0.0272(11) 0.0180(10) 0.0208(11) 0.0005(8) 0.0041(9) -0.0040(8)
C26 0.0161(9) 0.0202(10) 0.0269(11) -0.0053(9) 0.0015(8) -0.0044(8)
C27 0.0160(9) 0.0166(10) 0.0189(10) -0.0053(8) -0.0020(8) 0.0003(7)
C28 0.0206(10) 0.0259(11) 0.0304(12) -0.0024(9) -0.0108(9) -0.0050(9)
C29 0.0205(10) 0.0255(11) 0.0261(11) -0.0066(9) -0.0092(9) -0.0010(8)
Cl1 0.0183(2) 0.0181(2) 0.0164(2) -0.00187(18) -0.00451(18) -0.00335(18)
O4 0.0444(11) 0.0686(14) 0.0168(8) 0.0032(9) -0.0069(8) -0.0068(10)
O5 0.0407(10) 0.0344(9) 0.0376(10) -0.0012(8) -0.0159(8) -0.0225(8)
O6 0.0269(9) 0.0149(8) 0.0608(12) -0.0055(8) -0.0075(8) -0.0037(6)
O7 0.0244(8) 0.0336(9) 0.0349(10) -0.0062(8) -0.0011(7) 0.0077(7)

loop_
_atom_type_symbol
_atom_type_description
_atom_type_scat_dispersion_real
_atom_type_scat_dispersion_imag
_atom_type_scat_source
C C 0.0033 0.0016 'International Tables Vol C Tables 4.2.6.8 and 6.1.1.4'
H H 0.0000 0.0000 'International Tables Vol C Tables 4.2.6.8 and 6.1.1.4'
N N 0.0061 0.0033 'International Tables Vol C Tables 4.2.6.8 and 6.1.1.4'
O O 0.0106 0.0060 'International Tables Vol C Tables 4.2.6.8 and 6.1.1.4'
Cl Cl 0.1484 0.1585 'International Tables Vol C Tables 4.2.6.8 and 6.1.1.4'
Pd Pd -0.9988 1.0072 'International Tables Vol C Tables 4.2.6.8 and 6.1.1.4'

loop_
_geom_angle_atom_site_label_1
_geom_angle_atom_site_label_2
_geom_angle_atom_site_label_3
_geom_angle
C21 Pd1 N1 174.49(7)
C21 Pd1 C1 91.24(8)
N1 Pd1 C1 83.42(8)
C21 Pd1 O1 109.18(7)
N1 Pd1 O1 76.22(6)
C1 Pd1 O1 159.44(7)
C11 O1 C8 114.64(16)
C11 O1 Pd1 122.34(12)
C8 O1 Pd1 112.24(11)
C7 N1 C3 121.20(18)
C7 N1 Pd1 120.76(14)
C3 N1 Pd1 117.90(14)
C2 C1 Pd1 108.46(13)
O2 C2 C3 121.76(19)
O2 C2 C1 122.64(19)
C3 C2 C1 115.56(17)
N1 C3 C4 121.17(19)
N1 C3 C2 112.45(17)
C4 C3 C2 126.38(18)
C3 C4 C5 118.39(19)
C4 C5 C6 120.0(2)
C7 C6 C5 118.8(2)
N1 C7 C6 120.45(19)
N1 C7 C8 116.37(18)
C6 C7 C8 122.86(18)
O3 C8 O1 110.53(17)
O3 C8 C7 112.90(17)
O1 C8 C7 105.21(16)
O3 C8 C9 106.73(17)
O1 C8 C9 112.27(18)
C7 C8 C9 109.29(17)
C8 O3 C10 115.65(17)
N2 C21 Pd1 177.14(18)
C21 N2 C22 175.3(2)
C23 C22 C27 124.30(19)
C23 C22 N2 117.56(18)
C27 C22 N2 118.13(18)
C24 C23 C22 116.72(19)
C24 C23 C28 122.07(19)
C22 C23 C28 121.21(19)
C25 C24 C23 120.7(2)
C26 C25 C24 120.9(2)
C25 C26 C27 121.0(2)
C26 C27 C22 116.33(19)
C26 C27 C29 122.65(19)
C22 C27 C29 121.01(19)
O6 Cl1 O4 110.45(13)
O6 Cl1 O5 108.99(11)
O4 Cl1 O5 109.35(12)
O6 Cl1 O7 109.19(11)
O4 Cl1 O7 109.54(11)
O5 Cl1 O7 109.30(11)

loop_
_geom_bond_atom_site_label_1
_geom_bond_atom_site_label_2
_geom_bond_distance
Pd1 C21 1.937(2)
Pd1 N1 1.9939(17)
Pd1 C1 2.016(2)
Pd1 O1 2.2028(14)
O1 C11 1.458(2)
O1 C8 1.461(2)
N1 C7 1.336(3)
N1 C3 1.344(3)
C1 C2 1.516(3)
C2 O2 1.213(2)
C2 C3 1.497(3)
C3 C4 1.376(3)
C4 C5 1.387(3)
C5 C6 1.389(3)
C6 C7 1.387(3)
C7 C8 1.527(3)
C8 O3 1.383(3)
C8 C9 1.536(3)
C10 O3 1.424(3)
C21 N2 1.152(3)
N2 C22 1.406(3)
C22 C23 1.397(3)
C22 C27 1.403(3)
C23 C24 1.391(3)
C23 C28 1.506(3)
C24 C25 1.388(3)
C25 C26 1.383(3)
C26 C27 1.391(3)
C27 C29 1.503(3)
Cl1 O6 1.4287(16)
Cl1 O4 1.4364(18)
Cl1 O5 1.4369(17)
Cl1 O7 1.4400(17)

loop_
_geom_hbond_atom_site_label_D
_geom_hbond_atom_site_label_H
_geom_hbond_atom_site_label_A
_geom_hbond_distance_DH
_geom_hbond_distance_HA
_geom_hbond_distance_DA
_geom_hbond_angle_DHA
_geom_hbond_site_symmetry_A
C9 H9A O3 0.98 2.51 3.418(3) 153.6 2_665
C1 H1B O4 0.99 2.60 3.442(3) 143.4 1_655
C26 H26 O4 0.95 2.56 3.414(3) 149.3 2_556
